data_4304343
loop_
_publ_author_name
'Qiong Ye'
'Da-Wei Fu'
'Hang Tian'
'Ren-Gen Xiong'
'Philip Wai Hong Chan'
'Songping D. Huang'

_publ_section_title
;
Multiferroic Homochiral Metal-Organic Framework
;
_journal_name_full 'Inorganic Chemistry'
_journal_page_first 772
_journal_page_last 774
_journal_paper_doi 10.1021/ic701828w
_journal_volume 47
_journal_year 2008
_chemical_absolute_configuration unk
_chemical_formula_moiety 'C6 H14 O8 Tb, Cl O4'
_chemical_formula_sum 'C6 H14 Cl O12 Tb'
_chemical_formula_weight 472.54
_chemical_name_systematic
; 
 ? 
;
_space_group_IT_number 5
_symmetry_cell_setting monoclinic
_symmetry_space_group_name_Hall 'C 2y'
_symmetry_space_group_name_H-M 'C 1 2 1'
_atom_sites_solution_hydrogens geom
_atom_sites_solution_primary direct
_atom_sites_solution_secondary difmap
_audit_creation_method SHELXL-97
_cell_angle_alpha 90.00
_cell_angle_beta 92.002(4)
_cell_angle_gamma 90.00
_cell_formula_units_Z 2
_cell_length_a 8.635(2)
_cell_length_b 8.3357(19)
_cell_length_c 10.187(2)
_cell_measurement_reflns_used 985
_cell_measurement_temperature 291(2)
_cell_measurement_theta_max 26.03
_cell_measurement_theta_min 3.39
_cell_volume 732.8(3)
_computing_cell_refinement SMART
_computing_data_collection 'SMART (Bruker, 2000)'
_computing_data_reduction 'SAINT (Bruker, 2000)'
_computing_molecular_graphics SHELXTL
_computing_publication_material SHELXTL
_computing_structure_refinement SHELXTL
_computing_structure_solution 'SHELXTL (Bruker, 2000)'
_diffrn_ambient_temperature 291(2)
_diffrn_measured_fraction_theta_full 0.994
_diffrn_measured_fraction_theta_max 0.994
_diffrn_measurement_device_type 'Bruker Smart Apex CCD'
_diffrn_measurement_method 'phi and omega scans'
_diffrn_radiation_monochromator graphite
_diffrn_radiation_source 'sealed tube'
_diffrn_radiation_type MoK\a
_diffrn_radiation_wavelength 0.71073
_diffrn_reflns_av_R_equivalents 0.0366
_diffrn_reflns_av_sigmaI/netI 0.0372
_diffrn_reflns_limit_h_max 9
_diffrn_reflns_limit_h_min -10
_diffrn_reflns_limit_k_max 8
_diffrn_reflns_limit_k_min -10
_diffrn_reflns_limit_l_max 12
_diffrn_reflns_limit_l_min -11
_diffrn_reflns_number 1948
_diffrn_reflns_theta_full 26.00
_diffrn_reflns_theta_max 26.00
_diffrn_reflns_theta_min 2.00
_exptl_absorpt_coefficient_mu 5.062
_exptl_absorpt_correction_T_max 0.33
_exptl_absorpt_correction_T_min 0.24
_exptl_absorpt_correction_type multi-scan
_exptl_absorpt_process_details '(SADABS; Bruker, 2000)'
_exptl_crystal_density_diffrn 2.142
_exptl_crystal_density_method 'not measured'
_exptl_crystal_F_000 456
_exptl_crystal_size_max 0.30
_exptl_crystal_size_mid 0.24
_exptl_crystal_size_min 0.22
_refine_diff_density_max 0.776
_refine_diff_density_min -0.647
_refine_diff_density_rms 0.176
_refine_ls_abs_structure_details 'Flack H D (1983), Acta Cryst. A39, 876-881'
_refine_ls_abs_structure_Flack 0.08(4)
_refine_ls_extinction_method none
_refine_ls_goodness_of_fit_ref 1.092
_refine_ls_hydrogen_treatment constr
_refine_ls_matrix_type full
_refine_ls_number_parameters 93
_refine_ls_number_reflns 1301
_refine_ls_number_restraints 1
_refine_ls_restrained_S_all 1.092
_refine_ls_R_factor_all 0.0476
_refine_ls_R_factor_gt 0.0473
_refine_ls_shift/su_max 0.000
_refine_ls_shift/su_mean 0.000
_refine_ls_structure_factor_coef Fsqd
_refine_ls_weighting_details 'calc w=1/[\s^2^(Fo^2^)+(0.1P)^2^+1.99P] where P=(Fo^2^+2Fc^2^)/3'
_refine_ls_weighting_scheme calc
_refine_ls_wR_factor_gt 0.1341
_refine_ls_wR_factor_ref 0.1342
_reflns_number_gt 1294
_reflns_number_total 1301
_reflns_threshold_expression >2sigma(I)
_cod_data_source_file ic701828w-file001.cif
_cod_data_source_block 123
_cod_depositor_comments
;
The following automatic conversions were performed:
'_symmetry_cell_setting' value 'Monoclinic' changed to 'monoclinic'
according to '/home/saulius/struct/CIF-dictionaries/cif_core.dic'
dictionary named 'cif_core.dic' version 2.4.1 from 2010-06-29.

Automatic conversion script
Id: cif_fix_enum 1527 2010-12-29 10:47:43Z saulius 
;
_cod_original_sg_symbol_Hall 'C 2y '
_cod_original_sg_symbol_H-M 'C 2'
_cod_database_code 4304343

loop_
_symmetry_equiv_pos_as_xyz
'x, y, z'
'-x, y, -z'
'x+1/2, y+1/2, z'
'-x+1/2, y+1/2, -z'

loop_
_atom_site_label
_atom_site_type_symbol
_atom_site_fract_x
_atom_site_fract_y
_atom_site_fract_z
_atom_site_U_iso_or_equiv
_atom_site_adp_type
_atom_site_occupancy
_atom_site_symmetry_multiplicity
_atom_site_calc_flag
_atom_site_refinement_flags
_atom_site_disorder_assembly
_atom_site_disorder_group
C1 C 0.5082(17) 0.9559(17) 0.7093(17) 0.050(3) Uani 1 1 d . . .
H1A H 0.4516 0.9353 0.6283 0.075 Uiso 1 1 calc R . .
H1B H 0.5840 1.0380 0.6958 0.075 Uiso 1 1 calc R . .
H1C H 0.4380 0.9908 0.7745 0.075 Uiso 1 1 calc R . .
C2 C 0.5918(14) 0.7984(16) 0.7573(12) 0.036(3) Uani 1 1 d . . .
H2 H 0.6545 0.7570 0.6865 0.043 Uiso 1 1 calc R . .
C3 C 0.6938(17) 0.8384(15) 0.8702(14) 0.041(3) Uani 1 1 d . . .
Cl1 Cl 1.0000 0.9254(7) 0.5000 0.0517(12) Uani 1 2 d S . .
H4A H 0.8442 0.7777 1.0923 0.078 Uiso 1 1 d R . .
H4B H 0.9681 0.8219 1.2017 0.078 Uiso 1 1 d R . .
O1 O 0.4892(11) 0.6893(13) 0.7879(8) 0.043(2) Uani 1 1 d . . .
H1D H 0.4308 0.6678 0.7217 0.065 Uiso 1 1 d R . .
O2 O 0.7815(11) 0.9558(12) 0.8706(8) 0.039(2) Uani 1 1 d . . .
O3 O 0.6775(11) 0.7522(12) 0.9675(10) 0.047(2) Uani 1 1 d . . .
O4 O 0.8904(13) 0.8634(14) 1.1433(9) 0.053(3) Uani 1 1 d . . .
O5 O 0.9063(16) 1.022(2) 0.5589(12) 0.067(5) Uani 1 1 d . . .
O6 O 0.9322(15) 0.8393(15) 0.4046(10) 0.061(3) Uani 1 1 d . . .
Tb1 Tb 1.0000 1.0523 1.0000 0.0392(3) Uani 1 2 d S . .

loop_
_atom_site_aniso_label
_atom_site_aniso_U_11
_atom_site_aniso_U_22
_atom_site_aniso_U_33
_atom_site_aniso_U_23
_atom_site_aniso_U_13
_atom_site_aniso_U_12
C1 0.046(8) 0.033(8) 0.070(9) -0.009(6) -0.006(7) -0.021(5)
C2 0.028(5) 0.046(7) 0.035(6) 0.009(5) 0.014(4) -0.006(4)
C3 0.053(7) 0.020(6) 0.051(7) 0.007(5) 0.009(6) 0.002(5)
Cl1 0.062(3) 0.063(3) 0.0296(19) 0.000 0.0049(18) 0.000
O1 0.040(5) 0.057(6) 0.032(4) -0.002(4) -0.009(3) -0.017(4)
O2 0.043(5) 0.050(6) 0.024(3) 0.006(3) -0.001(3) -0.017(4)
O3 0.046(5) 0.043(6) 0.052(5) 0.004(4) 0.019(4) -0.013(4)
O4 0.061(6) 0.061(7) 0.035(5) 0.034(5) -0.007(4) -0.019(5)
O5 0.081(7) 0.060(16) 0.059(6) -0.009(6) -0.012(5) -0.003(6)
O6 0.071(7) 0.070(8) 0.041(5) -0.008(5) -0.012(5) 0.034(6)
Tb1 0.0383(4) 0.0392(4) 0.0399(4) 0.000 -0.0001(2) 0.000

loop_
_atom_type_symbol
_atom_type_description
_atom_type_scat_dispersion_real
_atom_type_scat_dispersion_imag
_atom_type_scat_source
C C 0.0033 0.0016 'International Tables Vol C Tables 4.2.6.8 and 6.1.1.4'
H H 0.0000 0.0000 'International Tables Vol C Tables 4.2.6.8 and 6.1.1.4'
Cl Cl 0.1484 0.1585 'International Tables Vol C Tables 4.2.6.8 and 6.1.1.4'
O O 0.0106 0.0060 'International Tables Vol C Tables 4.2.6.8 and 6.1.1.4'
Tb Tb -0.1723 4.1537 'International Tables Vol C Tables 4.2.6.8 and 6.1.1.4'

loop_
_geom_angle_atom_site_label_1
_geom_angle_atom_site_label_2
_geom_angle_atom_site_label_3
_geom_angle
_geom_angle_site_symmetry_1
_geom_angle_site_symmetry_3
_geom_angle_publ_flag
C2 C1 H1A 109.5 . . ?
C2 C1 H1B 109.5 . . ?
H1A C1 H1B 109.5 . . ?
C2 C1 H1C 109.5 . . ?
H1A C1 H1C 109.5 . . ?
H1B C1 H1C 109.5 . . ?
O1 C2 C3 111.3(10) . . ?
O1 C2 C1 110.3(10) . . ?
C3 C2 C1 108.2(11) . . ?
O1 C2 H2 109.0 . . ?
C3 C2 H2 109.0 . . ?
C1 C2 H2 109.0 . . ?
O3 C3 O2 123.0(14) . . ?
O3 C3 C2 114.6(12) . . ?
O2 C3 C2 122.3(11) . . ?
O5 Cl1 O5 103.7(16) . 2_756 ?
O5 Cl1 O6 114.0(7) . . ?
O5 Cl1 O6 105.2(8) 2_756 . ?
O5 Cl1 O6 105.2(8) . 2_756 ?
O5 Cl1 O6 114.0(7) 2_756 2_756 ?
O6 Cl1 O6 114.5(11) . 2_756 ?
C2 O1 Tb1 121.9(7) . 3_445 ?
C2 O1 H1D 110.2 . . ?
Tb1 O1 H1D 127.5 3_445 . ?
C3 O2 Tb1 137.4(9) . . ?
C3 O3 Tb1 129.3(10) . 3_445 ?
Tb1 O4 H4A 109.1 . . ?
Tb1 O4 H4B 109.9 . . ?
H4A O4 H4B 109.9 . . ?
O3 Tb1 O3 86.9(5) 4_657 3 ?
O3 Tb1 O4 96.4(4) 4_657 . ?
O3 Tb1 O4 148.8(4) 3 . ?
O3 Tb1 O4 148.8(4) 4_657 2_757 ?
O3 Tb1 O4 96.4(4) 3 2_757 ?
O4 Tb1 O4 96.6(6) . 2_757 ?
O3 Tb1 O2 78.9(4) 4_657 . ?
O3 Tb1 O2 132.8(3) 3 . ?
O4 Tb1 O2 78.0(3) . . ?
O4 Tb1 O2 76.2(4) 2_757 . ?
O3 Tb1 O2 132.8(3) 4_657 2_757 ?
O3 Tb1 O2 78.9(4) 3 2_757 ?
O4 Tb1 O2 76.2(4) . 2_757 ?
O4 Tb1 O2 78.0(3) 2_757 2_757 ?
O2 Tb1 O2 140.9(5) . 2_757 ?
O3 Tb1 O1 62.5(3) 4_657 4_657 ?
O3 Tb1 O1 77.5(4) 3 4_657 ?
O4 Tb1 O1 76.6(4) . 4_657 ?
O4 Tb1 O1 148.5(3) 2_757 4_657 ?
O2 Tb1 O1 130.3(3) . 4_657 ?
O2 Tb1 O1 70.5(3) 2_757 4_657 ?
O3 Tb1 O1 77.5(4) 4_657 3 ?
O3 Tb1 O1 62.5(3) 3 3 ?
O4 Tb1 O1 148.5(3) . 3 ?
O4 Tb1 O1 76.6(4) 2_757 3 ?
O2 Tb1 O1 70.5(3) . 3 ?
O2 Tb1 O1 130.3(3) 2_757 3 ?
O1 Tb1 O1 124.3(5) 4_657 3 ?

loop_
_geom_bond_atom_site_label_1
_geom_bond_atom_site_label_2
_geom_bond_distance
_geom_bond_site_symmetry_2
_geom_bond_publ_flag
C1 C2 1.57(2) . ?
C1 H1A 0.9600 . ?
C1 H1B 0.9600 . ?
C1 H1C 0.9600 . ?
C2 O1 1.315(14) . ?
C2 C3 1.46(2) . ?
C2 H2 0.9800 . ?
C3 O3 1.236(16) . ?
C3 O2 1.237(16) . ?
Cl1 O5 1.301(16) . ?
Cl1 O5 1.301(16) 2_756 ?
Cl1 O6 1.328(12) . ?
Cl1 O6 1.328(12) 2_756 ?
O1 Tb1 2.443(9) 3_445 ?
O1 H1D 0.8470 . ?
O2 Tb1 2.402(9) . ?
O3 Tb1 2.296(9) 3_445 ?
O4 Tb1 2.367(8) . ?
O4 H4A 0.9618 . ?
O4 H4B 0.9464 . ?
Tb1 O3 2.296(9) 4_657 ?
Tb1 O3 2.296(9) 3 ?
Tb1 O4 2.367(8) 2_757 ?
Tb1 O2 2.402(9) 2_757 ?
Tb1 O1 2.443(9) 4_657 ?
Tb1 O1 2.443(9) 3 ?
